data_7050290
loop_
_publ_author_name
N.Tounsi
L.Dupont
C.Cadiou
A.Mohamadou
R.Plantier-Royon
F.Massicot
C.Portella
M.Aplincourt

_publ_section_title
;
Complexes of amidic ligands derived from lactic acid:
Equilibrium, synthesis and crystal structure of copper(II) complexes.
;
_journal_name_full 'New J.Chem.(Nouv.J.Chim.)'
_journal_year 2004
_chemical_formula_moiety '[Cu(LH-1)Br].H2O'
_chemical_formula_sum 'C9 H13 Br Cu N2 O3'
_chemical_formula_weight 339.64
_space_group_IT_number 4
_symmetry_cell_setting monoclinic
_symmetry_space_group_name_Hall 'P 2yb'
_symmetry_space_group_name_H-M 'P 1 21 1'
_cell_angle_alpha 90
_cell_angle_beta 92.357(5)
_cell_angle_gamma 90
_cell_formula_units_Z 2
_cell_length_a 4.0535(1)
_cell_length_b 19.3293(7)
_cell_length_c 7.3828(2)
_cell_measurement_reflns_used 3182
_cell_measurement_temperature 173
_cell_measurement_theta_max 30.0
_cell_measurement_theta_min 1.4
_cell_volume 577.96(3)
_diffrn_ambient_temperature 173
_diffrn_measurement_details
;
3182 reflections were collected using program Collect
("Collect" Data collection software, Nonius B.V., 1998)
The conditions were as follow : crystal to detector distance ==  36. mm.
Scan angle ==  2.0 deg 1 scans of   40 sec per frame.
Data collection was divided into  2 set(s)
with the following starting angles and number of frames :
Set 1 Theta ==    8.80 Omega ==    0.00 Kappa ==    0.00  113 frames
Set 2 Theta ==   -8.50 Kappa ==  134.00 Phi   ==    0.00   23 frames
Friedel pairs were averaged. Internal R == 0.05
;
_diffrn_measurement_device_type KappaCCD
_diffrn_measurement_method '\p scans'
_diffrn_radiation_monochromator graphite
_diffrn_radiation_type Mo-K\a
_diffrn_radiation_wavelength 0.71073
_diffrn_reflns_av_R_equivalents 0.050
_diffrn_reflns_av_sigmaI/netI 0.333
_diffrn_reflns_limit_h_max 5
_diffrn_reflns_limit_h_min -5
_diffrn_reflns_limit_k_max 24
_diffrn_reflns_limit_k_min -27
_diffrn_reflns_limit_l_max 10
_diffrn_reflns_limit_l_min -10
_diffrn_reflns_number 3182
_diffrn_reflns_theta_max 30.00
_diffrn_reflns_theta_min 2.5
_diffrn_source xray_tube
_diffrn_standards_decay_% 0
_diffrn_standards_interval_count ?
_diffrn_standards_interval_time ?
_diffrn_standards_number ?
_exptl_absorpt_coefficient_mu 5.338
_exptl_absorpt_correction_T_max 0.726
_exptl_absorpt_correction_T_min 0.688
_exptl_absorpt_correction_type refdelf_(Walker_&_Stuart,_1983)
_exptl_crystal_colour blue
_exptl_crystal_density_diffrn 1.94
_exptl_crystal_density_meas ?
_exptl_crystal_density_method none
_exptl_crystal_description prism
_exptl_crystal_F_000 332
_exptl_crystal_size_max 0.08
_exptl_crystal_size_mid 0.06
_exptl_crystal_size_min 0.06
_refine_diff_density_max 1.149
_refine_diff_density_min -1.426
_refine_ls_abs_structure_details 'Flack H D  (1983), Acta Cryst. A39, 876-881'
_refine_ls_abs_structure_Flack 0.02(2)
_refine_ls_extinction_coef ?
_refine_ls_extinction_expression ?
_refine_ls_extinction_method none
_refine_ls_goodness_of_fit_all 1.262
_refine_ls_goodness_of_fit_ref 1.000
_refine_ls_hydrogen_treatment noref
_refine_ls_matrix_type full
_refine_ls_number_constraints 0
_refine_ls_number_parameters 144
_refine_ls_number_reflns 2507
_refine_ls_number_restraints 1
_refine_ls_R_factor_all 0.049
_refine_ls_R_factor_gt 0.033
_refine_ls_shift/esd_mean 0.001
_refine_ls_shift/su_max 0.005
_refine_ls_structure_factor_coef F
_refine_ls_weighting_scheme sigma
_refine_ls_wR_factor_all 0.067
_refine_ls_wR_factor_ref 0.041
_reflns_number_gt 2507
_reflns_number_total 3182
_reflns_threshold_expression >3.0\s(I)
_cod_original_sg_symbol_Hall ' P 2yb'
_cod_original_sg_symbol_H-M 'P 21'
_cod_database_code 7050290

loop_
_symmetry_equiv_pos_as_xyz
x,y,z
-x,1/2+y,-z

loop_
_atom_site_label
_atom_site_fract_x
_atom_site_fract_y
_atom_site_fract_z
_atom_site_U_iso_or_equiv
_atom_site_adp_type
_atom_site_calc_flag
_atom_site_calc_attached_atom
_atom_site_type_symbol
CU 0.2429(1) 0.7326 0.56235(6) 0.0156(2) Uani ? ? Cu
BR 0.6258(1) 0.76615(4) 0.34579(5) 0.0206(2) Uani ? ? Br
N1 0.2238(9) 0.8184(2) 0.7105(4) 0.016(2) Uani ? ? N
C1 0.331(1) 0.8815(3) 0.6633(6) 0.022(2) Uani ? ? C
C2 0.311(1) 0.9377(3) 0.7742(6) 0.027(2) Uani ? ? C
C3 0.176(1) 0.9299(3) 0.9426(6) 0.025(2) Uani ? ? C
C4 0.064(1) 0.8653(2) 0.9920(6) 0.022(2) Uani ? ? C
C5 0.086(1) 0.8099(2) 0.8732(5) 0.017(2) Uani ? ? C
C6 -0.030(1) 0.7378(2) 0.9163(5) 0.016(2) Uani ? ? C
N2 0.0257(9) 0.6937(2) 0.7621(4) 0.017(2) Uani ? ? N
C7 -0.058(1) 0.6286(2) 0.7610(5) 0.016(2) Uani ? ? C
O1 -0.1926(8) 0.5957(2) 0.8878(4) 0.019(1) Uani ? ? O
C8 0.016(1) 0.5904(2) 0.5858(5) 0.016(2) Uani ? ? C
C9 0.164(1) 0.5193(2) 0.6220(6) 0.021(2) Uani ? ? C
O2 0.2373(8) 0.6334(2) 0.4882(4) 0.017(1) Uani ? ? O
O3 0.3061(8) 0.5909(2) 0.1516(4) 0.022(2) Uani ? ? O
H1 0.4238 0.8872 0.5482 0.0301 Uiso calc C1 H
H2 0.3883 0.9816 0.7366 0.0372 Uiso calc C2 H
H3 0.1603 0.9682 1.0224 0.0340 Uiso calc C3 H
H4 -0.0272 0.8587 1.1072 0.0304 Uiso calc C4 H
H5 -0.2591 0.7387 0.9394 0.0221 Uiso calc C6 H
H6 0.0898 0.7207 1.0201 0.0221 Uiso calc C6 H
H7 -0.1829 0.5825 0.5165 0.0204 Uiso calc C8 H
H8 0.2060 0.4974 0.5100 0.0278 Uiso calc C9 H
H9 0.3646 0.5239 0.6919 0.0278 Uiso calc C9 H
H10 0.0130 0.4921 0.6866 0.0278 Uiso calc C9 H
